data_9014737
loop_
_publ_author_name
'Lengauer, W.'

_publ_section_title
;
 The crystal structure of h-Ti~3~N~2-x~: An additonal new phase in the
 Ti-N system
;
_journal_name_full 'Journal of the Less-Common Metals'
_journal_page_first 127
_journal_page_last 134
_journal_paper_doi 10.1016/0022-5088(86)90087-1
_journal_volume 125
_journal_year 1986
_chemical_formula_sum 'N0.43 Ti'
_space_group_IT_number 166
_symmetry_space_group_name_Hall '-R 3 2"'
_symmetry_space_group_name_H-M 'R -3 m :H'
_cell_angle_alpha 90
_cell_angle_beta 90
_cell_angle_gamma 120
_cell_length_a 2.9809
_cell_length_b 2.9809
_cell_length_c 21.6642
_cell_formula_units_Z 9
_cell_volume 166.712
_database_code_amcsd 0018228
_exptl_crystal_density_diffrn 4.832
_cod_duplicate_entry 1100032
_cod_original_sg_symbol_H-M 'R -3 m'
_cod_original_formula_sum 'Ti N.43'
_cod_database_code 9014737
_amcsd_formula_title 'N1.29 Ti3'

loop_
_space_group_symop_operation_xyz
x,y,z
2/3+x,1/3+y,1/3+z
1/3+x,2/3+y,2/3+z
x,x-y,z
2/3+x,1/3+x-y,1/3+z
1/3+x,2/3+x-y,2/3+z
y,x,-z
2/3+y,1/3+x,1/3-z
1/3+y,2/3+x,2/3-z
-x+y,y,z
2/3-x+y,1/3+y,1/3+z
1/3-x+y,2/3+y,2/3+z
-x,-x+y,-z
2/3-x,1/3-x+y,1/3-z
1/3-x,2/3-x+y,2/3-z
-y,-x,z
2/3-y,1/3-x,1/3+z
1/3-y,2/3-x,2/3+z
x-y,-y,-z
2/3+x-y,1/3-y,1/3-z
1/3+x-y,2/3-y,2/3-z
y,-x+y,-z
2/3+y,1/3-x+y,1/3-z
1/3+y,2/3-x+y,2/3-z
-x+y,-x,z
2/3-x+y,1/3-x,1/3+z
1/3-x+y,2/3-x,2/3+z
-x,-y,-z
2/3-x,1/3-y,1/3-z
1/3-x,2/3-y,2/3-z
-y,x-y,z
2/3-y,1/3+x-y,1/3+z
1/3-y,2/3+x-y,2/3+z
x-y,x,-z
2/3+x-y,1/3+x,1/3-z
1/3+x-y,2/3+x,2/3-z

loop_
_atom_site_label
_atom_site_fract_x
_atom_site_fract_y
_atom_site_fract_z
_atom_site_occupancy
Ti1 0.00000 0.00000 0.22220 1.00000
Ti2 0.00000 0.00000 0.00000 1.00000
N1 0.00000 0.00000 0.38890 0.43000
N2 0.00000 0.00000 0.50000 0.43000

loop_
_cod_related_entry_id
_cod_related_entry_database
_cod_related_entry_code
1 AMCSD 0018228
